data_4117860
loop_
_publ_author_name
'Jes\'us Campos'
'Joaqu\'in L\'opez-Serrano'
'Eleuterio \'Alvarez'
'Ernesto Carmona'

_publ_section_title
;
 Cationic Ir(III) Alkylidenes Are Key Intermediates in C-H Bond Activation
 and C-C Bond-Forming Reactions
;
_journal_name_full 'Journal of the American Chemical Society'
_journal_page_first 7165
_journal_page_last 7175
_journal_paper_doi 10.1021/ja301759m
_journal_volume 134
_journal_year 2012
_chemical_formula_moiety 'C27 H34 Ir P'
_chemical_formula_sum 'C27 H34 Ir P'
_chemical_formula_weight 581.71
_chemical_name_systematic
; 
 ? 
;
_space_group_IT_number 14
_symmetry_cell_setting monoclinic
_symmetry_space_group_name_Hall '-P 2yn'
_symmetry_space_group_name_H-M 'P 1 21/n 1'
_atom_sites_solution_hydrogens geom
_atom_sites_solution_primary direct
_atom_sites_solution_secondary difmap
_audit_creation_method SHELXL-97
_cell_angle_alpha 90.00
_cell_angle_beta 99.002(2)
_cell_angle_gamma 90.00
_cell_formula_units_Z 4
_cell_length_a 11.8563(11)
_cell_length_b 16.3032(15)
_cell_length_c 12.3373(10)
_cell_measurement_reflns_used 8419
_cell_measurement_temperature 243(2)
_cell_measurement_theta_max 23.49
_cell_measurement_theta_min 2.54
_cell_volume 2355.4(4)
_computing_cell_refinement 'APEX2 Software Suite (Bruker, 2007)'
_computing_data_collection 'APEX2 Software Suite (Bruker, 2007)'
_computing_data_reduction 'APEX2 Software Suite (Bruker, 2007)'
_computing_molecular_graphics 'SHELXTL (Sheldrick, 2008)'
_computing_publication_material 'SHELXTL and publCIF (Westrip, 2010)'
_computing_structure_refinement 'SHELXL97 (Sheldrick, 2008)'
_computing_structure_solution 'SIR2002 (Burla et al., 2003)'
_diffrn_ambient_temperature 243(2)
_diffrn_detector_area_resol_mean 8.26
_diffrn_measured_fraction_theta_full 0.998
_diffrn_measured_fraction_theta_max 0.998
_diffrn_measurement_device_type
;
 Bruker-Nonius X8kappa APEX II CCD area detector
;
_diffrn_measurement_method 'phi and omega scans with narrow frames'
_diffrn_radiation_monochromator graphite
_diffrn_radiation_source 'fine-focus sealed tube'
_diffrn_radiation_type MoK\a
_diffrn_radiation_wavelength 0.71073
_diffrn_reflns_av_R_equivalents 0.0454
_diffrn_reflns_av_sigmaI/netI 0.0262
_diffrn_reflns_limit_h_max 14
_diffrn_reflns_limit_h_min -14
_diffrn_reflns_limit_k_max 15
_diffrn_reflns_limit_k_min -19
_diffrn_reflns_limit_l_max 14
_diffrn_reflns_limit_l_min -13
_diffrn_reflns_number 32473
_diffrn_reflns_theta_full 25.27
_diffrn_reflns_theta_max 25.27
_diffrn_reflns_theta_min 2.09
_diffrn_standards_decay_% 0
_exptl_absorpt_coefficient_mu 5.747
_exptl_absorpt_correction_T_max 0.5632
_exptl_absorpt_correction_T_min 0.4176
_exptl_absorpt_correction_type multi-scan
_exptl_absorpt_process_details
;
program SADABS, Bruker (2001).
;
_exptl_crystal_colour yellow
_exptl_crystal_density_diffrn 1.640
_exptl_crystal_description prism
_exptl_crystal_F_000 1152
_exptl_crystal_size_max 0.25
_exptl_crystal_size_mid 0.13
_exptl_crystal_size_min 0.10
_refine_diff_density_max 1.354
_refine_diff_density_min -1.091
_refine_diff_density_rms 0.137
_refine_ls_extinction_method none
_refine_ls_goodness_of_fit_ref 1.059
_refine_ls_hydrogen_treatment constr
_refine_ls_matrix_type full
_refine_ls_number_parameters 312
_refine_ls_number_reflns 4273
_refine_ls_number_restraints 90
_refine_ls_restrained_S_all 1.089
_refine_ls_R_factor_all 0.0543
_refine_ls_R_factor_gt 0.0380
_refine_ls_shift/su_max 0.000
_refine_ls_shift/su_mean 0.000
_refine_ls_structure_factor_coef Fsqd
_refine_ls_weighting_details 'calc w=1/[\s^2^(Fo^2^)+(0.0593P)^2^+6.6747P] where P=(Fo^2^+2Fc^2^)/3'
_refine_ls_weighting_scheme calc
_refine_ls_wR_factor_gt 0.0976
_refine_ls_wR_factor_ref 0.1055
_reflns_number_gt 3393
_reflns_number_total 4273
_reflns_threshold_expression >2sigma(I)
_cod_data_source_file ja301759m_si_002.cif
_cod_data_source_block 5
_cod_original_sg_symbol_H-M 'P 21/n'
_cod_database_code 4117860

loop_
_symmetry_equiv_pos_as_xyz
'x, y, z'
'-x+1/2, y+1/2, -z+1/2'
'-x, -y, -z'
'x-1/2, -y-1/2, z-1/2'

loop_
_atom_site_label
_atom_site_type_symbol
_atom_site_fract_x
_atom_site_fract_y
_atom_site_fract_z
_atom_site_U_iso_or_equiv
_atom_site_adp_type
_atom_site_occupancy
_atom_site_symmetry_multiplicity
_atom_site_calc_flag
_atom_site_refinement_flags
_atom_site_disorder_assembly
_atom_site_disorder_group
Ir1 Ir 0.24573(2) 0.109581(17) 0.43427(2) 0.04020(12) Uani 1 1 d U . .
P1 P 0.19048(15) 0.21541(12) 0.52413(17) 0.0475(4) Uani 1 1 d U A .
C1A C 0.1055(4) 0.0761(3) 0.2835(4) 0.0492(14) Uani 0.50 1 d PGU A 1
C2A C 0.1544(4) 0.0018(3) 0.3296(4) 0.0498(14) Uani 0.50 1 d PGU A 1
C3A C 0.2723(4) 0.0019(3) 0.3194(4) 0.0510(14) Uani 0.50 1 d PGU A 1
C4A C 0.2962(4) 0.0762(3) 0.2670(4) 0.0507(14) Uani 0.50 1 d PGU A 1
C5A C 0.1932(4) 0.1221(3) 0.2449(4) 0.0510(14) Uani 0.50 1 d PGU A 1
C6A C -0.0179(5) 0.1018(5) 0.2768(6) 0.056(3) Uani 0.50 1 d PGU A 1
H6A1 H -0.0216 0.1597 0.2941 0.084 Uiso 0.50 1 calc PR A 1
H6A2 H -0.0534 0.0701 0.3289 0.084 Uiso 0.50 1 calc PR A 1
H6A3 H -0.0580 0.0920 0.2032 0.084 Uiso 0.50 1 calc PR A 1
C7A C 0.0921(6) -0.0654(4) 0.3804(6) 0.058(3) Uani 0.50 1 d PGU A 1
H7A1 H 0.0266 -0.0423 0.4078 0.087 Uiso 0.50 1 calc PR A 1
H7A2 H 0.1431 -0.0903 0.4405 0.087 Uiso 0.50 1 calc PR A 1
H7A3 H 0.0665 -0.1067 0.3255 0.087 Uiso 0.50 1 calc PR A 1
C8A C 0.3572(6) -0.0653(4) 0.3575(6) 0.066(3) Uani 0.50 1 d PGU A 1
H8A1 H 0.4209 -0.0620 0.3170 0.099 Uiso 0.50 1 calc PR A 1
H8A2 H 0.3203 -0.1183 0.3447 0.099 Uiso 0.50 1 calc PR A 1
H8A3 H 0.3848 -0.0588 0.4353 0.099 Uiso 0.50 1 calc PR A 1
C9A C 0.4111(6) 0.1019(5) 0.2397(6) 0.061(3) Uani 0.50 1 d PGU A 1
H9A1 H 0.4639 0.0562 0.2523 0.092 Uiso 0.50 1 calc PR A 1
H9A2 H 0.4403 0.1476 0.2861 0.092 Uiso 0.50 1 calc PR A 1
H9A3 H 0.4026 0.1183 0.1633 0.092 Uiso 0.50 1 calc PR A 1
C10A C 0.1792(7) 0.2052(4) 0.1899(6) 0.060(3) Uani 0.50 1 d PGU A 1
H10A H 0.1610 0.1980 0.1110 0.090 Uiso 0.50 1 calc PR A 1
H10B H 0.2498 0.2359 0.2073 0.090 Uiso 0.50 1 calc PR A 1
H10C H 0.1179 0.2349 0.2160 0.090 Uiso 0.50 1 calc PR A 1
C1B C 0.1156(4) 0.0405(3) 0.3214(4) 0.0520(14) Uani 0.50 1 d PGU A 2
C2B C 0.2180(4) -0.0058(3) 0.3447(4) 0.0533(14) Uani 0.50 1 d PGU A 2
C3B C 0.3062(4) 0.0391(3) 0.3057(4) 0.0533(14) Uani 0.50 1 d PGU A 2
C4B C 0.2582(4) 0.1131(3) 0.2583(4) 0.0531(14) Uani 0.50 1 d PGU A 2
C5B C 0.1404(4) 0.1140(3) 0.2681(4) 0.0522(14) Uani 0.50 1 d PGU A 2
C6B C 0.0005(5) 0.0158(5) 0.3487(6) 0.066(3) Uani 0.50 1 d PGU A 2
H6B1 H -0.0197 0.0517 0.4053 0.099 Uiso 0.50 1 calc PR A 2
H6B2 H 0.0039 -0.0404 0.3747 0.099 Uiso 0.50 1 calc PR A 2
H6B3 H -0.0566 0.0203 0.2834 0.099 Uiso 0.50 1 calc PR A 2
C7B C 0.2310(7) -0.0883(4) 0.4010(6) 0.067(3) Uani 0.50 1 d PGU A 2
H7B1 H 0.2059 -0.0843 0.4720 0.100 Uiso 0.50 1 calc PR A 2
H7B2 H 0.3105 -0.1049 0.4110 0.100 Uiso 0.50 1 calc PR A 2
H7B3 H 0.1848 -0.1286 0.3563 0.100 Uiso 0.50 1 calc PR A 2
C8B C 0.4293(5) 0.0128(5) 0.3133(6) 0.069(3) Uani 0.50 1 d PGU A 2
H8B1 H 0.4787 0.0602 0.3288 0.104 Uiso 0.50 1 calc PR A 2
H8B2 H 0.4412 -0.0115 0.2442 0.104 Uiso 0.50 1 calc PR A 2
H8B3 H 0.4471 -0.0272 0.3717 0.104 Uiso 0.50 1 calc PR A 2
C9B C 0.3214(6) 0.1793(4) 0.2067(6) 0.072(3) Uani 0.50 1 d PGU A 2
H9B1 H 0.4000 0.1814 0.2432 0.108 Uiso 0.50 1 calc PR A 2
H9B2 H 0.2850 0.2319 0.2143 0.108 Uiso 0.50 1 calc PR A 2
H9B3 H 0.3197 0.1672 0.1295 0.108 Uiso 0.50 1 calc PR A 2
C10B C 0.0564(6) 0.1812(4) 0.2286(6) 0.067(3) Uani 0.50 1 d PGU A 2
H10D H 0.0658 0.1975 0.1549 0.100 Uiso 0.50 1 calc PR A 2
H10E H 0.0701 0.2280 0.2773 0.100 Uiso 0.50 1 calc PR A 2
H10F H -0.0208 0.1613 0.2281 0.100 Uiso 0.50 1 calc PR A 2
C11 C 0.2297(6) 0.1924(5) 0.6688(7) 0.0528(12) Uani 1 1 d U . .
C12 C 0.2646(8) 0.1114(5) 0.6875(7) 0.0558(13) Uani 1 1 d U A .
C13 C 0.2972(9) 0.0835(6) 0.7919(7) 0.0690(16) Uani 1 1 d U . .
H13 H 0.3222 0.0290 0.8031 0.083 Uiso 1 1 calc R A .
C14 C 0.2940(9) 0.1336(6) 0.8816(8) 0.0741(17) Uani 1 1 d U A .
H14 H 0.3148 0.1135 0.9533 0.089 Uiso 1 1 calc R . .
C15 C 0.2598(8) 0.2138(6) 0.8633(7) 0.0697(16) Uani 1 1 d U . .
H15 H 0.2572 0.2483 0.9239 0.084 Uiso 1 1 calc R A .
C16 C 0.2294(7) 0.2451(6) 0.7594(7) 0.0613(14) Uani 1 1 d U A .
C17 C 0.2695(7) 0.0550(5) 0.5898(6) 0.0569(14) Uani 1 1 d U A .
H17A H 0.2111 0.0124 0.5900 0.068 Uiso 1 1 calc R . .
H17B H 0.3439 0.0275 0.6008 0.068 Uiso 1 1 calc R . .
C18 C 0.1983(9) 0.3348(6) 0.7453(9) 0.084(3) Uani 1 1 d U . .
H18A H 0.2135 0.3622 0.8159 0.127 Uiso 1 1 calc R A .
H18B H 0.1179 0.3399 0.7156 0.127 Uiso 1 1 calc R . .
H18C H 0.2436 0.3600 0.6953 0.127 Uiso 1 1 calc R . .
C19 C 0.2770(8) 0.2997(6) 0.4895(7) 0.0682(14) Uani 1 1 d U . .
C20 C 0.3809(8) 0.2671(6) 0.4728(7) 0.0694(14) Uani 1 1 d U A .
C21 C 0.4625(9) 0.3204(7) 0.4390(8) 0.0836(17) Uani 1 1 d U . .
H21 H 0.5345 0.3026 0.4258 0.100 Uiso 1 1 calc R A .
C22 C 0.4247(11) 0.4061(7) 0.4261(9) 0.0871(18) Uani 1 1 d U A .
H22 H 0.4771 0.4438 0.4048 0.104 Uiso 1 1 calc R . .
C23 C 0.3313(11) 0.4336(8) 0.4405(9) 0.0941(18) Uani 1 1 d U . .
H23 H 0.3167 0.4898 0.4282 0.113 Uiso 1 1 calc R A .
C24 C 0.2479(10) 0.3858(6) 0.4737(10) 0.0820(16) Uani 1 1 d U A .
C25 C 0.3990(7) 0.1749(6) 0.4890(7) 0.0600(13) Uani 1 1 d U A .
H25A H 0.4246 0.1633 0.5670 0.072 Uiso 1 1 calc R . .
H25B H 0.4588 0.1564 0.4481 0.072 Uiso 1 1 calc R . .
C26 C 0.1372(11) 0.4228(8) 0.4798(10) 0.103(3) Uani 1 1 d U . .
H26A H 0.1417 0.4816 0.4692 0.154 Uiso 1 1 calc R A .
H26B H 0.1160 0.4118 0.5512 0.154 Uiso 1 1 calc R . .
H26C H 0.0802 0.3997 0.4231 0.154 Uiso 1 1 calc R . .
C27 C 0.0400(7) 0.2433(7) 0.5066(9) 0.089(3) Uani 1 1 d U . .
H27A H 0.0274 0.2812 0.5641 0.133 Uiso 1 1 calc R A .
H27B H -0.0056 0.1944 0.5109 0.133 Uiso 1 1 calc R . .
H27C H 0.0182 0.2691 0.4356 0.133 Uiso 1 1 calc R . .

loop_
_atom_site_aniso_label
_atom_site_aniso_U_11
_atom_site_aniso_U_22
_atom_site_aniso_U_33
_atom_site_aniso_U_23
_atom_site_aniso_U_13
_atom_site_aniso_U_12
Ir1 0.03326(16) 0.03787(18) 0.04898(19) 0.00692(12) 0.00489(11) 0.00156(11)
P1 0.0385(9) 0.0379(10) 0.0615(11) -0.0018(8) -0.0069(8) 0.0027(7)
C1A 0.045(3) 0.049(3) 0.052(3) -0.003(3) 0.004(2) -0.003(2)
C2A 0.048(3) 0.046(3) 0.055(3) -0.003(2) 0.008(3) -0.004(2)
C3A 0.049(3) 0.049(3) 0.055(3) -0.002(2) 0.009(3) -0.001(2)
C4A 0.047(3) 0.052(3) 0.052(2) -0.001(2) 0.008(2) -0.005(3)
C5A 0.048(3) 0.052(3) 0.051(2) 0.002(2) 0.003(3) -0.004(3)
C6A 0.042(4) 0.062(6) 0.061(6) -0.010(6) -0.003(5) -0.001(4)
C7A 0.063(6) 0.045(5) 0.068(6) -0.005(4) 0.013(5) -0.011(4)
C8A 0.063(5) 0.053(5) 0.080(7) -0.007(5) 0.007(6) 0.013(5)
C9A 0.055(5) 0.069(7) 0.063(6) -0.006(6) 0.021(4) -0.012(5)
C10A 0.066(6) 0.060(5) 0.050(5) 0.009(4) -0.005(5) -0.003(5)
C1B 0.049(3) 0.053(3) 0.054(3) -0.006(2) 0.007(2) -0.006(2)
C2B 0.054(3) 0.048(3) 0.057(3) -0.003(2) 0.006(3) -0.004(3)
C3B 0.050(3) 0.054(3) 0.056(3) -0.004(2) 0.008(2) -0.002(3)
C4B 0.052(3) 0.055(3) 0.052(2) 0.001(2) 0.008(2) -0.007(3)
C5B 0.050(3) 0.054(3) 0.051(2) -0.002(2) 0.002(2) -0.001(3)
C6B 0.052(4) 0.076(7) 0.070(7) -0.009(6) 0.006(5) -0.018(4)
C7B 0.078(7) 0.046(4) 0.074(7) -0.003(4) 0.005(6) -0.005(5)
C8B 0.059(4) 0.068(7) 0.083(7) -0.012(6) 0.018(5) 0.009(4)
C9B 0.076(6) 0.074(6) 0.069(6) 0.010(5) 0.023(5) -0.016(5)
C10B 0.069(6) 0.071(6) 0.054(6) 0.002(5) -0.012(5) 0.012(5)
C11 0.051(3) 0.052(3) 0.056(2) -0.003(2) 0.010(2) -0.010(3)
C12 0.069(3) 0.048(3) 0.051(2) 0.003(2) 0.012(2) -0.010(3)
C13 0.090(4) 0.060(3) 0.055(3) 0.005(2) 0.005(3) -0.013(3)
C14 0.092(4) 0.072(3) 0.056(3) 0.001(3) 0.004(3) -0.019(3)
C15 0.074(4) 0.072(3) 0.061(3) -0.010(3) 0.004(3) -0.016(3)
C16 0.057(3) 0.062(3) 0.063(3) -0.010(2) 0.004(3) -0.009(3)
C17 0.075(4) 0.042(3) 0.0527(19) 0.006(2) 0.008(3) 0.000(3)
C18 0.089(6) 0.067(4) 0.087(6) -0.023(4) -0.016(5) 0.006(5)
C19 0.079(3) 0.059(2) 0.060(3) 0.004(2) -0.009(2) -0.015(2)
C20 0.071(2) 0.073(2) 0.060(3) 0.004(2) -0.002(2) -0.025(2)
C21 0.088(3) 0.086(3) 0.074(3) 0.005(3) 0.000(3) -0.026(2)
C22 0.098(3) 0.081(3) 0.078(3) 0.011(3) 0.002(3) -0.028(3)
C23 0.108(3) 0.081(3) 0.088(3) 0.011(3) -0.004(3) -0.019(3)
C24 0.094(3) 0.067(3) 0.078(3) 0.006(3) -0.007(3) -0.015(2)
C25 0.049(2) 0.074(3) 0.056(3) -0.004(2) 0.005(2) -0.013(2)
C26 0.108(4) 0.089(4) 0.104(5) 0.000(4) -0.007(4) 0.008(3)
C27 0.043(3) 0.096(8) 0.117(8) -0.045(6) -0.020(4) 0.024(3)

loop_
_atom_type_symbol
_atom_type_description
_atom_type_scat_dispersion_real
_atom_type_scat_dispersion_imag
_atom_type_scat_source
C C 0.0033 0.0016 'International Tables Vol C Tables 4.2.6.8 and 6.1.1.4'
H H 0.0000 0.0000 'International Tables Vol C Tables 4.2.6.8 and 6.1.1.4'
P P 0.1023 0.0942 'International Tables Vol C Tables 4.2.6.8 and 6.1.1.4'
Ir Ir -1.4442 7.9887 'International Tables Vol C Tables 4.2.6.8 and 6.1.1.4'

loop_
_geom_angle_atom_site_label_1
_geom_angle_atom_site_label_2
_geom_angle_atom_site_label_3
_geom_angle
C17 Ir1 C25 86.3(3)
C17 Ir1 C3B 115.6(3)
C25 Ir1 C3B 97.7(3)
C17 Ir1 C2B 94.9(3)
C25 Ir1 C2B 130.3(3)
C3B Ir1 C2B 38.12(9)
C17 Ir1 C4B 153.6(3)
C25 Ir1 C4B 96.6(3)
C3B Ir1 C4B 37.94(9)
C2B Ir1 C4B 63.31(13)
C17 Ir1 P1 83.1(2)
C25 Ir1 P1 75.8(2)
C3B Ir1 P1 160.08(15)
C2B Ir1 P1 153.75(14)
C4B Ir1 P1 123.14(14)
C17 Ir1 C1B 109.9(3)
C25 Ir1 C1B 158.7(3)
C3B Ir1 C1B 63.19(13)
C2B Ir1 C1B 37.68(8)
C4B Ir1 C1B 62.72(13)
P1 Ir1 C1B 118.75(13)
C17 Ir1 C5B 146.3(3)
C25 Ir1 C5B 127.2(3)
C3B Ir1 C5B 63.00(13)
C2B Ir1 C5B 62.82(13)
C4B Ir1 C5B 37.41(8)
P1 Ir1 C5B 105.65(13)
C1B Ir1 C5B 37.26(8)
C17 Ir1 C4A 134.8(3)
C25 Ir1 C4A 94.2(3)
C3B Ir1 C4A 19.5
C2B Ir1 C4A 51.79(11)
C4B Ir1 C4A 19.0
P1 Ir1 C4A 140.81(14)
C1B Ir1 C4A 64.54(12)
C5B Ir1 C4A 50.93(11)
C17 Ir1 C3A 103.1(3)
C25 Ir1 C3A 112.6(3)
C3B Ir1 C3A 19.3
C2B Ir1 C3A 19.4
C4B Ir1 C3A 51.50(11)
P1 Ir1 C3A 169.56(13)
C1B Ir1 C3A 51.42(11)
C5B Ir1 C3A 64.54(12)
C4A Ir1 C3A 35.94(8)
C17 Ir1 C5A 158.8(3)
C25 Ir1 C5A 110.9(3)
C3B Ir1 C5A 51.72(11)
C2B Ir1 C5A 64.67(13)
C4B Ir1 C5A 19.5
P1 Ir1 C5A 112.43(13)
C1B Ir1 C5A 50.55(10)
C5B Ir1 C5A 18.5
C4A Ir1 C5A 35.75(8)
C3A Ir1 C5A 59.47(11)
C17 Ir1 C2A 99.8(3)
C25 Ir1 C2A 148.2(3)
C3B Ir1 C2A 51.45(11)
C2B Ir1 C2A 18.9
C4B Ir1 C2A 64.68(12)
P1 Ir1 C2A 135.72(13)
C1B Ir1 C2A 19.4
C5B Ir1 C2A 51.15(10)
C4A Ir1 C2A 59.40(11)
C3A Ir1 C2A 35.60(7)
C5A Ir1 C2A 58.99(11)
C19 P1 C11 108.8(4)
C19 P1 C27 111.4(5)
C11 P1 C27 105.3(5)
C19 P1 Ir1 104.6(3)
C11 P1 Ir1 106.4(3)
C27 P1 Ir1 119.9(3)
C5A C1A C2A 108.0
C5A C1A C6A 126.0
C2A C1A C6A 126.0
C5A C1A Ir1 71.38(15)
C2A C1A Ir1 71.86(15)
C6A C1A Ir1 122.44(14)
C1A C2A C3A 108.0
C1A C2A C7A 126.0
C3A C2A C7A 126.0
C1A C2A Ir1 72.90(15)
C3A C2A Ir1 70.90(15)
C7A C2A Ir1 121.90(14)
C4A C3A C2A 108.0
C4A C3A C8A 126.0
C2A C3A C8A 126.0
C4A C3A Ir1 71.75(15)
C2A C3A Ir1 73.49(15)
C8A C3A Ir1 120.53(15)
C5A C4A C3A 108.0
C5A C4A C9A 126.0
C3A C4A C9A 126.0
C5A C4A Ir1 73.26(15)
C3A C4A Ir1 72.31(15)
C9A C4A Ir1 120.24(14)
C1A C5A C4A 108.0
C1A C5A C10A 126.0
C4A C5A C10A 126.0
C1A C5A Ir1 73.30(15)
C4A C5A Ir1 70.99(15)
C10A C5A Ir1 121.43(14)
C5B C1B C2B 108.0
C5B C1B C6B 126.0
C2B C1B C6B 126.0
C5B C1B Ir1 71.81(16)
C2B C1B Ir1 69.75(16)
C6B C1B Ir1 124.06(15)
C1B C2B C3B 108.0
C1B C2B C7B 126.0
C3B C2B C7B 126.0
C1B C2B Ir1 72.57(16)
C3B C2B Ir1 70.50(16)
C7B C2B Ir1 122.59(15)
C4B C3B C2B 108.0
C4B C3B C8B 126.0
C2B C3B C8B 126.0
C4B C3B Ir1 72.18(16)
C2B C3B Ir1 71.37(16)
C8B C3B Ir1 122.15(15)
C3B C4B C5B 108.0
C3B C4B C9B 126.0
C5B C4B C9B 126.0
C3B C4B Ir1 69.87(16)
C5B C4B Ir1 72.42(16)
C9B C4B Ir1 123.34(15)
C1B C5B C4B 108.0
C1B C5B C10B 126.0
C4B C5B C10B 126.0
C1B C5B Ir1 70.93(16)
C4B C5B Ir1 70.16(15)
C10B C5B Ir1 124.51(15)
C1B C6B H6B1 109.5
C1B C6B H6B2 109.5
H6B1 C6B H6B2 109.5
C1B C6B H6B3 109.5
H6B1 C6B H6B3 109.5
H6B2 C6B H6B3 109.5
C2B C7B H7B1 109.5
C2B C7B H7B2 109.5
H7B1 C7B H7B2 109.5
C2B C7B H7B3 109.5
H7B1 C7B H7B3 109.5
H7B2 C7B H7B3 109.5
C3B C8B H8B1 109.5
C3B C8B H8B2 109.5
H8B1 C8B H8B2 109.5
C3B C8B H8B3 109.5
H8B1 C8B H8B3 109.5
H8B2 C8B H8B3 109.5
C4B C9B H9B1 109.5
C4B C9B H9B2 109.5
H9B1 C9B H9B2 109.5
C4B C9B H9B3 109.5
H9B1 C9B H9B3 109.5
H9B2 C9B H9B3 109.5
C5B C10B H10D 109.5
C5B C10B H10E 109.5
H10D C10B H10E 109.5
C5B C10B H10F 109.5
H10D C10B H10F 109.5
H10E C10B H10F 109.5
C12 C11 C16 118.9(8)
C12 C11 P1 112.5(6)
C16 C11 P1 128.6(7)
C13 C12 C11 120.3(8)
C13 C12 C17 120.4(8)
C11 C12 C17 119.2(7)
C12 C13 C14 121.4(10)
C12 C13 H13 119.3
C14 C13 H13 119.3
C15 C14 C13 118.4(9)
C15 C14 H14 120.8
C13 C14 H14 120.8
C16 C15 C14 122.2(9)
C16 C15 H15 118.9
C14 C15 H15 118.9
C15 C16 C11 118.8(9)
C15 C16 C18 119.3(8)
C11 C16 C18 121.9(8)
C12 C17 Ir1 116.9(6)
C12 C17 H17A 108.1
Ir1 C17 H17A 108.1
C12 C17 H17B 108.1
Ir1 C17 H17B 108.1
H17A C17 H17B 107.3
C16 C18 H18A 109.5
C16 C18 H18B 109.5
H18A C18 H18B 109.5
C16 C18 H18C 109.5
H18A C18 H18C 109.5
H18B C18 H18C 109.5
C20 C19 C24 123.3(9)
C20 C19 P1 107.1(7)
C24 C19 P1 129.5(8)
C19 C20 C21 118.3(10)
C19 C20 C25 117.9(8)
C21 C20 C25 123.8(10)
C20 C21 C22 114.0(11)
C20 C21 H21 123.0
C22 C21 H21 123.0
C23 C22 C21 126.6(11)
C23 C22 H22 116.7
C21 C22 H22 116.7
C22 C23 C24 122.8(13)
C22 C23 H23 118.6
C24 C23 H23 118.6
C23 C24 C26 118.5(11)
C23 C24 C19 115.0(11)
C26 C24 C19 126.2(10)
C20 C25 Ir1 110.9(6)
C20 C25 H25A 109.5
Ir1 C25 H25A 109.5
C20 C25 H25B 109.5
Ir1 C25 H25B 109.5
H25A C25 H25B 108.1
C24 C26 H26A 109.5
C24 C26 H26B 109.5
H26A C26 H26B 109.5
C24 C26 H26C 109.5
H26A C26 H26C 109.5
H26B C26 H26C 109.5
P1 C27 H27A 109.5
P1 C27 H27B 109.5
H27A C27 H27B 109.5
P1 C27 H27C 109.5
H27A C27 H27C 109.5
H27B C27 H27C 109.5

loop_
_geom_bond_atom_site_label_1
_geom_bond_atom_site_label_2
_geom_bond_distance
Ir1 C17 2.093(7)
Ir1 C25 2.123(8)
Ir1 C3B 2.169(5)
Ir1 C2B 2.180(5)
Ir1 C4B 2.199(4)
Ir1 P1 2.205(2)
Ir1 C1B 2.217(4)
Ir1 C5B 2.229(4)
Ir1 C4A 2.302(4)
Ir1 C3A 2.309(4)
Ir1 C5A 2.331(4)
Ir1 C2A 2.343(4)
P1 C19 1.806(9)
P1 C11 1.812(8)
P1 C27 1.820(8)
C1A C5A 1.422(2)
C1A C2A 1.422(2)
C1A C6A 1.512(2)
C2A C3A 1.422(2)
C2A C7A 1.512(2)
C3A C4A 1.422(2)
C3A C8A 1.512(2)
C4A C5A 1.422(2)
C4A C9A 1.512(2)
C5A C10A 1.512(2)
C6A H6A1 0.9700
C6A H6A2 0.9700
C6A H6A3 0.9700
C7A H7A1 0.9700
C7A H7A2 0.9700
C7A H7A3 0.9700
C8A H8A1 0.9700
C8A H8A2 0.9700
C8A H8A3 0.9700
C9A H9A1 0.9700
C9A H9A2 0.9700
C9A H9A3 0.9700
C10A H10A 0.9700
C10A H10B 0.9700
C10A H10C 0.9700
C1B C5B 1.420(2)
C1B C2B 1.420(2)
C1B C6B 1.510(2)
C2B C3B 1.420(2)
C2B C7B 1.510(2)
C3B C4B 1.420(2)
C3B C8B 1.510(2)
C4B C5B 1.420(2)
C4B C9B 1.510(2)
C5B C10B 1.510(2)
C6B H6B1 0.9700
C6B H6B2 0.9700
C6B H6B3 0.9700
C7B H7B1 0.9700
C7B H7B2 0.9700
C7B H7B3 0.9700
C8B H8B1 0.9700
C8B H8B2 0.9700
C8B H8B3 0.9700
C9B H9B1 0.9700
C9B H9B2 0.9700
C9B H9B3 0.9700
C10B H10D 0.9700
C10B H10E 0.9700
C10B H10F 0.9700
C11 C12 1.393(11)
C11 C16 1.410(11)
C12 C13 1.363(12)
C12 C17 1.525(11)
C13 C14 1.380(13)
C13 H13 0.9400
C14 C15 1.377(14)
C14 H14 0.9400
C15 C16 1.374(12)
C15 H15 0.9400
C16 C18 1.512(13)
C17 H17A 0.9800
C17 H17B 0.9800
C18 H18A 0.9700
C18 H18B 0.9700
C18 H18C 0.9700
C19 C20 1.386(14)
C19 C24 1.451(14)
C20 C21 1.410(13)
C20 C25 1.528(13)
C21 C22 1.469(15)
C21 H21 0.9400
C22 C23 1.233(16)
C22 H22 0.9400
C23 C24 1.371(16)
C23 H23 0.9400
C24 C26 1.457(16)
C25 H25A 0.9800
C25 H25B 0.9800
C26 H26A 0.9700
C26 H26B 0.9700
C26 H26C 0.9700
C27 H27A 0.9700
C27 H27B 0.9700
C27 H27C 0.9700

loop_
_geom_torsion_atom_site_label_1
_geom_torsion_atom_site_label_2
_geom_torsion_atom_site_label_3
_geom_torsion_atom_site_label_4
_geom_torsion
C17 Ir1 P1 C19 126.4(4)
C25 Ir1 P1 C19 38.5(4)
C3B Ir1 P1 C19 -34.4(5)
C2B Ir1 P1 C19 -146.5(4)
C4B Ir1 P1 C19 -50.1(3)
C1B Ir1 P1 C19 -124.7(3)
C5B Ir1 P1 C19 -86.7(3)
C4A Ir1 P1 C19 -40.6(4)
C3A Ir1 P1 C19 -106.1(8)
C5A Ir1 P1 C19 -68.5(3)
C2A Ir1 P1 C19 -136.5(3)
C17 Ir1 P1 C11 11.3(3)
C25 Ir1 P1 C11 -76.6(4)
C3B Ir1 P1 C11 -149.5(4)
C2B Ir1 P1 C11 98.4(4)
C4B Ir1 P1 C11 -165.2(3)
C1B Ir1 P1 C11 120.2(3)
C5B Ir1 P1 C11 158.1(3)
C4A Ir1 P1 C11 -155.7(3)
C3A Ir1 P1 C11 138.8(8)
C5A Ir1 P1 C11 176.4(3)
C2A Ir1 P1 C11 108.4(3)
C17 Ir1 P1 C27 -107.8(5)
C25 Ir1 P1 C27 164.2(5)
C3B Ir1 P1 C27 91.3(6)
C2B Ir1 P1 C27 -20.7(6)
C4B Ir1 P1 C27 75.6(5)
C1B Ir1 P1 C27 1.1(5)
C5B Ir1 P1 C27 39.0(5)
C4A Ir1 P1 C27 85.2(5)
C3A Ir1 P1 C27 19.6(10)
C5A Ir1 P1 C27 57.2(5)
C2A Ir1 P1 C27 -10.8(5)
C17 Ir1 C1A C5A -162.8(3)
C25 Ir1 C1A C5A 5.3(5)
C3B Ir1 C1A C5A -58.74(9)
C2B Ir1 C1A C5A -101.22(10)
C4B Ir1 C1A C5A -16.4
P1 Ir1 C1A C5A 100.25(14)
C1B Ir1 C1A C5A -139.43(9)
C5B Ir1 C1A C5A 21.4
C4A Ir1 C1A C5A -37.54(6)
C3A Ir1 C1A C5A -79.65(9)
C2A Ir1 C1A C5A -116.98(8)
C17 Ir1 C1A C2A -45.8(3)
C25 Ir1 C1A C2A 122.3(5)
C3B Ir1 C1A C2A 58.24(9)
C2B Ir1 C1A C2A 15.8
C4B Ir1 C1A C2A 100.57(10)
P1 Ir1 C1A C2A -142.77(15)
C1B Ir1 C1A C2A -22.5
C5B Ir1 C1A C2A 138.35(9)
C4A Ir1 C1A C2A 79.44(9)
C3A Ir1 C1A C2A 37.32(6)
C5A Ir1 C1A C2A 116.98(8)
C17 Ir1 C1A C6A 75.8(3)
C25 Ir1 C1A C6A -116.0(5)
C3B Ir1 C1A C6A 179.9
C2B Ir1 C1A C6A 137.40(6)
C4B Ir1 C1A C6A -137.79(6)
P1 Ir1 C1A C6A -21.13(16)
C1B Ir1 C1A C6A 99.19(10)
C5B Ir1 C1A C6A -100.01(10)
C4A Ir1 C1A C6A -158.9
C3A Ir1 C1A C6A 159.0
C5A Ir1 C1A C6A -121.38(8)
C2A Ir1 C1A C6A 121.64(8)
C5A C1A C2A C3A 0.0
C6A C1A C2A C3A 180.0
Ir1 C1A C2A C3A -62.63(15)
C5A C1A C2A C7A 180.0
C6A C1A C2A C7A 0.0
Ir1 C1A C2A C7A 117.38(15)
C5A C1A C2A Ir1 62.62(15)
C6A C1A C2A Ir1 -117.37(15)
C17 Ir1 C2A C1A 144.5(3)
C25 Ir1 C2A C1A -116.6(5)
C3B Ir1 C2A C1A -100.51(10)
C2B Ir1 C2A C1A -139.36(9)
C4B Ir1 C2A C1A -58.12(9)
P1 Ir1 C2A C1A 54.28(18)
C1B Ir1 C2A C1A 21.3
C5B Ir1 C2A C1A -16.5
C4A Ir1 C2A C1A -78.82(9)
C3A Ir1 C2A C1A -116.65(8)
C5A Ir1 C2A C1A -36.95(6)
C17 Ir1 C2A C3A -98.9(3)
C25 Ir1 C2A C3A 0.1(5)
C3B Ir1 C2A C3A 16.1
C2B Ir1 C2A C3A -22.7
C4B Ir1 C2A C3A 58.53(9)
P1 Ir1 C2A C3A 170.9(2)
C1B Ir1 C2A C3A 137.98(9)
C5B Ir1 C2A C3A 100.19(10)
C4A Ir1 C2A C3A 37.83(6)
C5A Ir1 C2A C3A 79.70(9)
C17 Ir1 C2A C7A 22.3(3)
C25 Ir1 C2A C7A 121.2(5)
C3B Ir1 C2A C7A 137.28(6)
C2B Ir1 C2A C7A 98.43(10)
C4B Ir1 C2A C7A 179.7
P1 Ir1 C2A C7A -67.9(2)
C1B Ir1 C2A C7A -100.88(10)
C5B Ir1 C2A C7A -138.67(6)
C4A Ir1 C2A C7A 159.0
C3A Ir1 C2A C7A 121.14(8)
C5A Ir1 C2A C7A -159.2
C1A C2A C3A C4A 0.0
C7A C2A C3A C4A 180.0
Ir1 C2A C3A C4A -63.92(16)
C1A C2A C3A C8A 180.0
C7A C2A C3A C8A 0.0
Ir1 C2A C3A C8A 116.08(16)
C1A C2A C3A Ir1 63.92(16)
C7A C2A C3A Ir1 -116.08(16)
C17 Ir1 C3A C4A -155.5(3)
C25 Ir1 C3A C4A -64.0(3)
C3B Ir1 C3A C4A -22.9
C2B Ir1 C3A C4A 137.97(9)
C4B Ir1 C3A C4A 16.0
P1 Ir1 C3A C4A 78.5(8)
C1B Ir1 C3A C4A 99.41(10)
C5B Ir1 C3A C4A 57.82(9)
C5A Ir1 C3A C4A 37.65(6)
C2A Ir1 C3A C4A 115.91(8)
C17 Ir1 C3A C2A 88.6(3)
C25 Ir1 C3A C2A -179.9(3)
C3B Ir1 C3A C2A -138.78(9)
C2B Ir1 C3A C2A 22.1
C4B Ir1 C3A C2A -99.91(10)
P1 Ir1 C3A C2A -37.4(8)
C1B Ir1 C3A C2A -16.5
C5B Ir1 C3A C2A -58.10(9)
C4A Ir1 C3A C2A -115.91(8)
C5A Ir1 C3A C2A -78.26(8)
C17 Ir1 C3A C8A -33.9(3)
C25 Ir1 C3A C8A 57.6(3)
C3B Ir1 C3A C8A 98.74(10)
C2B Ir1 C3A C8A -100.43(9)
C4B Ir1 C3A C8A 137.61(6)
P1 Ir1 C3A C8A -159.9(8)
C1B Ir1 C3A C8A -138.98(6)
C5B Ir1 C3A C8A 179.4
C4A Ir1 C3A C8A 121.61(8)
C5A Ir1 C3A C8A 159.3
C2A Ir1 C3A C8A -122.48(7)
C2A C3A C4A C5A 0.0
C8A C3A C4A C5A 180.0
Ir1 C3A C4A C5A -65.06(15)
C2A C3A C4A C9A 180.0
C8A C3A C4A C9A 0.0
Ir1 C3A C4A C9A 114.94(15)
C2A C3A C4A Ir1 65.06(15)
C8A C3A C4A Ir1 -114.94(15)
C17 Ir1 C4A C5A 150.4(4)
C25 Ir1 C4A C5A -120.6(3)
C3B Ir1 C4A C5A 138.36(9)
C2B Ir1 C4A C5A 99.30(10)
C4B Ir1 C4A C5A -22.7
P1 Ir1 C4A C5A -47.92(19)
C1B Ir1 C4A C5A 57.10(9)
C5B Ir1 C4A C5A 15.6
C3A Ir1 C4A C5A 115.76(7)
C2A Ir1 C4A C5A 78.30(8)
C17 Ir1 C4A C3A 34.6(4)
C25 Ir1 C4A C3A 123.7(3)
C3B Ir1 C4A C3A 22.6
C2B Ir1 C4A C3A -16.5
C4B Ir1 C4A C3A -138.49(8)
P1 Ir1 C4A C3A -163.7(2)
C1B Ir1 C4A C3A -58.67(9)
C5B Ir1 C4A C3A -100.17(9)
C5A Ir1 C4A C3A -115.76(8)
C2A Ir1 C4A C3A -37.47(6)
C17 Ir1 C4A C9A -87.2(4)
C25 Ir1 C4A C9A 1.8(3)
C3B Ir1 C4A C9A -99.29(10)
C2B Ir1 C4A C9A -138.35(6)
C4B Ir1 C4A C9A 99.63(9)
P1 Ir1 C4A C9A 74.4(2)
C1B Ir1 C4A C9A 179.5
C5B Ir1 C4A C9A 137.94(6)
C3A Ir1 C4A C9A -121.88(8)
C5A Ir1 C4A C9A 122.35(8)
C2A Ir1 C4A C9A -159.4
C2A C1A C5A C4A 0.0
C6A C1A C5A C4A 180.0
Ir1 C1A C5A C4A 62.94(15)
C2A C1A C5A C10A 180.0
C6A C1A C5A C10A 0.0
Ir1 C1A C5A C10A -117.06(15)
C2A C1A C5A Ir1 -62.94(15)
C6A C1A C5A Ir1 117.06(15)
C3A C4A C5A C1A 0.0
C9A C4A C5A C1A 180.0
Ir1 C4A C5A C1A -64.44(15)
C3A C4A C5A C10A 180.0
C9A C4A C5A C10A 0.0
Ir1 C4A C5A C10A 115.55(15)
C3A C4A C5A Ir1 64.44(15)
C9A C4A C5A Ir1 -115.56(15)
C17 Ir1 C5A C1A 40.7(8)
C25 Ir1 C5A C1A -176.8(3)
C3B Ir1 C5A C1A 99.99(10)
C2B Ir1 C5A C1A 57.32(9)
C4B Ir1 C5A C1A 138.57(9)
P1 Ir1 C5A C1A -94.09(14)
C1B Ir1 C5A C1A 15.4
C5B Ir1 C5A C1A -22.4
C4A Ir1 C5A C1A 116.40(8)
C3A Ir1 C5A C1A 78.54(9)
C2A Ir1 C5A C1A 36.86(5)
C17 Ir1 C5A C4A -75.7(8)
C25 Ir1 C5A C4A 66.8(3)
C3B Ir1 C5A C4A -16.4
C2B Ir1 C5A C4A -59.08(9)
C4B Ir1 C5A C4A 22.2
P1 Ir1 C5A C4A 149.51(15)
C1B Ir1 C5A C4A -100.96(10)
C5B Ir1 C5A C4A -138.84(9)
C3A Ir1 C5A C4A -37.85(6)
C2A Ir1 C5A C4A -79.53(9)
C17 Ir1 C5A C10A 163.1(7)
C25 Ir1 C5A C10A -54.4(3)
C3B Ir1 C5A C10A -137.60(6)
C2B Ir1 C5A C10A 179.7
C4B Ir1 C5A C10A -99.03(10)
P1 Ir1 C5A C10A 28.31(15)
C1B Ir1 C5A C10A 137.83(6)
C5B Ir1 C5A C10A 99.96(9)
C4A Ir1 C5A C10A -121.20(8)
C3A Ir1 C5A C10A -159.1
C2A Ir1 C5A C10A 159.3
C17 Ir1 C1B C5B 170.7(3)
C25 Ir1 C1B C5B -51.8(8)
C3B Ir1 C1B C5B -79.87(10)
C2B Ir1 C1B C5B -117.90(9)
C4B Ir1 C1B C5B -37.05(7)
P1 Ir1 C1B C5B 77.69(15)
C4A Ir1 C1B C5B -58.19(8)
C3A Ir1 C1B C5B -98.08(9)
C5A Ir1 C1B C5B -18.7
C2A Ir1 C1B C5B -128.0
C17 Ir1 C1B C2B -71.4(3)
C25 Ir1 C1B C2B 66.1(8)
C3B Ir1 C1B C2B 38.03(7)
C4B Ir1 C1B C2B 80.85(10)
P1 Ir1 C1B C2B -164.40(16)
C5B Ir1 C1B C2B 117.90(9)
C4A Ir1 C1B C2B 59.71(8)
C3A Ir1 C1B C2B 19.8
C5A Ir1 C1B C2B 99.15(9)
C2A Ir1 C1B C2B -10.08(6)
C17 Ir1 C1B C6B 49.1(3)
C25 Ir1 C1B C6B -173.4(8)
C3B Ir1 C1B C6B 158.5
C2B Ir1 C1B C6B 120.45(9)
C4B Ir1 C1B C6B -158.7
P1 Ir1 C1B C6B -43.96(17)
C5B Ir1 C1B C6B -121.65(9)
C4A Ir1 C1B C6B -179.8
C3A Ir1 C1B C6B 140.27(7)
C5A Ir1 C1B C6B -140.40(7)
C2A Ir1 C1B C6B 110.37(11)
C5B C1B C2B C3B 0.0
C6B C1B C2B C3B 180.0
Ir1 C1B C2B C3B -61.98(16)
C5B C1B C2B C7B 180.0
C6B C1B C2B C7B 0.0
Ir1 C1B C2B C7B 118.02(16)
C5B C1B C2B Ir1 61.98(16)
C6B C1B C2B Ir1 -118.02(16)
C17 Ir1 C2B C1B 116.5(3)
C25 Ir1 C2B C1B -154.1(4)
C3B Ir1 C2B C1B -117.04(9)
C4B Ir1 C2B C1B -79.14(10)
P1 Ir1 C2B C1B 32.2(3)
C5B Ir1 C2B C1B -36.97(6)
C4A Ir1 C2B C1B -97.14(9)
C3A Ir1 C2B C1B -127.1
C5A Ir1 C2B C1B -57.50(7)
C2A Ir1 C2B C1B 10.34(6)
C17 Ir1 C2B C3B -126.4(3)
C25 Ir1 C2B C3B -37.1(3)
C4B Ir1 C2B C3B 37.90(6)
P1 Ir1 C2B C3B 149.2(3)
C1B Ir1 C2B C3B 117.04(9)
C5B Ir1 C2B C3B 80.07(10)
C4A Ir1 C2B C3B 19.9
C3A Ir1 C2B C3B -10.10(5)
C5A Ir1 C2B C3B 59.54(8)
C2A Ir1 C2B C3B 127.38(5)
C17 Ir1 C2B C7B -5.5(3)
C25 Ir1 C2B C7B 83.8(4)
C3B Ir1 C2B C7B 120.91(9)
C4B Ir1 C2B C7B 158.8
P1 Ir1 C2B C7B -89.8(3)
C1B Ir1 C2B C7B -122.04(9)
C5B Ir1 C2B C7B -159.0
C4A Ir1 C2B C7B 140.82(6)
C3A Ir1 C2B C7B 110.81(10)
C5A Ir1 C2B C7B -179.5
C2A Ir1 C2B C7B -111.71(10)
C1B C2B C3B C4B 0.0
C7B C2B C3B C4B 180.0
Ir1 C2B C3B C4B -63.32(17)
C1B C2B C3B C8B 180.0
C7B C2B C3B C8B 0.0
Ir1 C2B C3B C8B 116.69(17)
C1B C2B C3B Ir1 63.32(17)
C7B C2B C3B Ir1 -116.69(17)
C17 Ir1 C3B C4B 179.6(3)
C25 Ir1 C3B C4B -90.8(3)
C2B Ir1 C3B C4B 116.80(8)
P1 Ir1 C3B C4B -21.6(4)
C1B Ir1 C3B C4B 79.21(10)
C5B Ir1 C3B C4B 37.23(6)
C4A Ir1 C3B C4B -9.9
C3A Ir1 C3B C4B 127.0
C5A Ir1 C3B C4B 19.8
C2A Ir1 C3B C4B 97.62(8)
C17 Ir1 C3B C2B 62.8(3)
C25 Ir1 C3B C2B 152.4(3)
C4B Ir1 C3B C2B -116.80(9)
P1 Ir1 C3B C2B -138.4(4)
C1B Ir1 C3B C2B -37.59(6)
C5B Ir1 C3B C2B -79.57(10)
C4A Ir1 C3B C2B -126.69(5)
C3A Ir1 C3B C2B 10.19(6)
C5A Ir1 C3B C2B -97.05(8)
C2A Ir1 C3B C2B -19.2
C17 Ir1 C3B C8B -58.6(3)
C25 Ir1 C3B C8B 31.0(3)
C2B Ir1 C3B C8B -121.38(9)
C4B Ir1 C3B C8B 121.82(9)
P1 Ir1 C3B C8B 100.2(4)
C1B Ir1 C3B C8B -159.0
C5B Ir1 C3B C8B 159.0
C4A Ir1 C3B C8B 111.94(10)
C3A Ir1 C3B C8B -111.19(10)
C5A Ir1 C3B C8B 141.57(7)
C2A Ir1 C3B C8B -140.56(7)
C2B C3B C4B C5B 0.0
C8B C3B C4B C5B 180.0
Ir1 C3B C4B C5B -62.79(16)
C2B C3B C4B C9B 180.0
C8B C3B C4B C9B 0.0
Ir1 C3B C4B C9B 117.21(16)
C2B C3B C4B Ir1 62.79(16)
C8B C3B C4B Ir1 -117.21(16)
C17 Ir1 C4B C3B -0.9(6)
C25 Ir1 C4B C3B 94.1(3)
C2B Ir1 C4B C3B -38.08(7)
P1 Ir1 C4B C3B 171.39(16)
C1B Ir1 C4B C3B -80.57(10)
C5B Ir1 C4B C3B -117.47(9)
C4A Ir1 C4B C3B 10.13(5)
C3A Ir1 C4B C3B -19.7
C5A Ir1 C4B C3B -127.25(6)
C2A Ir1 C4B C3B -59.05(8)
C17 Ir1 C4B C5B 116.6(6)
C25 Ir1 C4B C5B -148.4(3)
C3B Ir1 C4B C5B 117.47(9)
C2B Ir1 C4B C5B 79.39(10)
P1 Ir1 C4B C5B -71.14(14)
C1B Ir1 C4B C5B 36.90(6)
C4A Ir1 C4B C5B 127.60(5)
C3A Ir1 C4B C5B 97.80(8)
C5A Ir1 C4B C5B -9.8
C2A Ir1 C4B C5B 58.43(8)
C17 Ir1 C4B C9B -121.4(6)
C25 Ir1 C4B C9B -26.4(3)
C3B Ir1 C4B C9B -120.55(9)
C2B Ir1 C4B C9B -158.6
P1 Ir1 C4B C9B 50.84(17)
C1B Ir1 C4B C9B 158.9
C5B Ir1 C4B C9B 121.98(9)
C4A Ir1 C4B C9B -110.42(10)
C3A Ir1 C4B C9B -140.22(7)
C5A Ir1 C4B C9B 112.20(11)
C2A Ir1 C4B C9B -179.6
C2B C1B C5B C4B 0.0
C6B C1B C5B C4B 180.0
Ir1 C1B C5B C4B 60.67(16)
C2B C1B C5B C10B 180.0
C6B C1B C5B C10B 0.0
Ir1 C1B C5B C10B -119.33(16)
C2B C1B C5B Ir1 -60.67(16)
C6B C1B C5B Ir1 119.33(16)
C3B C4B C5B C1B 0.0
C9B C4B C5B C1B 180.0
Ir1 C4B C5B C1B -61.16(16)
C3B C4B C5B C10B 180.0
C9B C4B C5B C10B 0.0
Ir1 C4B C5B C10B 118.84(16)
C3B C4B C5B Ir1 61.15(16)
C9B C4B C5B Ir1 -118.84(16)
C17 Ir1 C5B C1B -15.9(5)
C25 Ir1 C5B C1B 159.0(4)
C3B Ir1 C5B C1B 80.43(10)
C2B Ir1 C5B C1B 37.39(7)
C4B Ir1 C5B C1B 118.18(9)
P1 Ir1 C5B C1B -117.19(14)
C4A Ir1 C5B C1B 98.78(9)
C3A Ir1 C5B C1B 59.00(8)
C5A Ir1 C5B C1B 128.47(5)
C2A Ir1 C5B C1B 19.6
C17 Ir1 C5B C4B -134.1(5)
C25 Ir1 C5B C4B 40.8(3)
C3B Ir1 C5B C4B -37.76(7)
C2B Ir1 C5B C4B -80.80(10)
P1 Ir1 C5B C4B 124.63(14)
C1B Ir1 C5B C4B -118.18(9)
C4A Ir1 C5B C4B -19.4
C3A Ir1 C5B C4B -59.18(8)
C5A Ir1 C5B C4B 10.28(5)
C2A Ir1 C5B C4B -98.57(9)
C17 Ir1 C5B C10B 105.2(5)
C25 Ir1 C5B C10B -79.9(4)
C3B Ir1 C5B C10B -158.4
C2B Ir1 C5B C10B 158.5
C4B Ir1 C5B C10B -120.68(9)
P1 Ir1 C5B C10B 3.95(15)
C1B Ir1 C5B C10B 121.14(9)
C4A Ir1 C5B C10B -140.09(7)
C3A Ir1 C5B C10B -179.9
C5A Ir1 C5B C10B -110.40(11)
C2A Ir1 C5B C10B 140.75(7)
C19 P1 C11 C12 -122.7(7)
C27 P1 C11 C12 117.8(7)
Ir1 P1 C11 C12 -10.5(6)
C19 P1 C11 C16 56.9(8)
C27 P1 C11 C16 -62.6(8)
Ir1 P1 C11 C16 169.1(7)
C16 C11 C12 C13 0.4(13)
P1 C11 C12 C13 -179.9(7)
C16 C11 C12 C17 -177.7(7)
P1 C11 C12 C17 1.9(10)
C11 C12 C13 C14 1.5(14)
C17 C12 C13 C14 179.7(9)
C12 C13 C14 C15 -1.6(15)
C13 C14 C15 C16 -0.2(15)
C14 C15 C16 C11 2.1(14)
C14 C15 C16 C18 -177.0(9)
C12 C11 C16 C15 -2.2(12)
P1 C11 C16 C15 178.2(6)
C12 C11 C16 C18 176.9(8)
P1 C11 C16 C18 -2.7(12)
C13 C12 C17 Ir1 -169.4(7)
C11 C12 C17 Ir1 8.7(10)
C25 Ir1 C17 C12 64.1(7)
C3B Ir1 C17 C12 160.9(5)
C2B Ir1 C17 C12 -165.7(6)
C4B Ir1 C17 C12 161.5(5)
P1 Ir1 C17 C12 -12.0(6)
C1B Ir1 C17 C12 -130.2(6)
C5B Ir1 C17 C12 -120.0(6)
C4A Ir1 C17 C12 156.4(5)
C3A Ir1 C17 C12 176.5(6)
C5A Ir1 C17 C12 -150.7(6)
C2A Ir1 C17 C12 -147.3(6)
C11 P1 C19 C20 82.0(7)
C27 P1 C19 C20 -162.3(6)
Ir1 P1 C19 C20 -31.4(7)
C11 P1 C19 C24 -101.6(9)
C27 P1 C19 C24 14.1(11)
Ir1 P1 C19 C24 145.0(9)
C24 C19 C20 C21 0.1(14)
P1 C19 C20 C21 176.8(7)
C24 C19 C20 C25 -178.1(9)
P1 C19 C20 C25 -1.5(10)
C19 C20 C21 C22 0.3(13)
C25 C20 C21 C22 178.4(8)
C20 C21 C22 C23 -1.0(17)
C21 C22 C23 C24 1(2)
C22 C23 C24 C26 -175.1(12)
C22 C23 C24 C19 -0.7(18)
C20 C19 C24 C23 0.1(15)
P1 C19 C24 C23 -175.8(8)
C20 C19 C24 C26 173.9(11)
P1 C19 C24 C26 -1.9(17)
C19 C20 C25 Ir1 36.6(10)
C21 C20 C25 Ir1 -141.6(8)
C17 Ir1 C25 C20 -126.7(6)
C3B Ir1 C25 C20 117.9(6)
C2B Ir1 C25 C20 140.0(5)
C4B Ir1 C25 C20 79.7(6)
P1 Ir1 C25 C20 -42.9(6)
C1B Ir1 C25 C20 92.8(9)
C5B Ir1 C25 C20 56.1(7)
C4A Ir1 C25 C20 98.6(6)
C3A Ir1 C25 C20 130.6(6)
C5A Ir1 C25 C20 66.0(6)
C2A Ir1 C25 C20 130.5(6)
